data_7245623
loop_
_publ_author_name
'Wang, Hai-Xia'
'Li, Zhi-Hao'
'Li, Wan-Wan'
'Qu, Gui-Rong'
'Yang, Qi-Liang'
'Guo, Hai-Ming'

_publ_section_title
;
 Electrochemically driven oxidative C--H/N--H cross-coupling reactions of
 cyclic sulfamidate imines with primary anilines and secondary amines
;
_journal_issue 21
_journal_name_full 'Green Chemistry'
_journal_page_first 8377
_journal_page_last 8385
_journal_paper_doi 10.1039/D2GC03218J
_journal_volume 24
_journal_year 2022
_chemical_formula_moiety 'C11 H12 N2 O3 S'
_chemical_formula_sum 'C11 H12 N2 O3 S'
_chemical_formula_weight 252.29
_space_group_crystal_system triclinic
_space_group_IT_number 2
_space_group_name_Hall '-P 1'
_space_group_name_H-M_alt 'P -1'
_atom_sites_solution_hydrogens geom
_atom_sites_solution_primary direct
_audit_creation_date 2022-08-13
_audit_creation_method
;
Olex2 1.5-beta
(compiled 2021.12.09 svn.r5202d8cf for OlexSys, GUI svn.r6439)
;
_audit_update_record
;
2022-08-21 deposited with the CCDC.	2022-10-04 downloaded from the CCDC.
;
_cell_angle_alpha 94.600(2)
_cell_angle_beta 107.839(2)
_cell_angle_gamma 107.022(2)
_cell_formula_units_Z 2
_cell_length_a 8.0147(2)
_cell_length_b 8.1452(2)
_cell_length_c 9.4761(2)
_cell_measurement_reflns_used 5974
_cell_measurement_temperature 295.12(10)
_cell_measurement_theta_max 75.1220
_cell_measurement_theta_min 4.9700
_cell_volume 553.18(3)
_computing_cell_refinement 'CrysAlisPro 1.171.41.123a (Rigaku OD, 2022)'
_computing_data_collection 'CrysAlisPro 1.171.41.123a (Rigaku OD, 2022)'
_computing_data_reduction 'CrysAlisPro 1.171.41.123a (Rigaku OD, 2022)'
_computing_molecular_graphics 'Olex2 1.5-beta (Dolomanov et al., 2009)'
_computing_publication_material 'Olex2 1.5-beta (Dolomanov et al., 2009)'
_computing_structure_refinement 'SHELXL 2017/1 (Sheldrick, 2015)'
_computing_structure_solution 'SHELXS  (Sheldrick, 2008)'
_diffrn_ambient_environment air
_diffrn_ambient_temperature 295.12(10)
_diffrn_detector 'Hybrid Pixel Array Detector'
_diffrn_detector_area_resol_mean 10.0000
_diffrn_detector_type HyPix
_diffrn_measured_fraction_theta_full 0.997
_diffrn_measured_fraction_theta_max 0.951
_diffrn_measurement_details
;
List of Runs (angles in degrees, time in seconds):

  # Type    Start    End  Width  t~exp~   \w     \q     \k     \f   Frames
#--------------------------------------------------------------------------
  1  \w    102.00 152.00   0.50    0.20    --  109.26  61.00-150.00  100
  2  \w     90.00 124.00   0.50    0.20    --  109.26 137.00 -60.00   68
  3  \w     98.00 178.00   0.50    0.20    --  109.26 125.00 -30.00  160
  4  \w     89.00 177.00   0.50    0.20    --  109.26  30.00 -90.00  176
  5  \w     95.00 150.00   0.50    0.20    --  109.26 125.00  90.00  110
  6  \w     91.00 178.00   0.50    0.20    --  109.26 132.00 122.00  174
  7  \w    -42.00  34.00   0.50    0.05    --  -43.18  37.00 -60.00  152
  8  \w    -51.00 -14.00   0.50    0.20    --  -90.25  45.00-180.00   74
  9  \w    -27.00  38.00   0.50    0.05    --  -43.18  19.00-120.00  130
 10  \w    -27.00  38.00   0.50    0.05    --  -43.18  19.00   0.00  130
 11  \w    -51.00 -14.00   0.50    0.20    --  -90.25  45.00 150.00   74
 12  \w    -51.00 -14.00   0.50    0.20    --  -90.25  45.00  90.00   74
 13  \w    -51.00 -14.00   0.50    0.20    --  -90.25  45.00  60.00   74
 14  \w    -51.00 -14.00   0.50    0.20    --  -90.25  45.00 -90.00   74
 15  \w    -51.00 -14.00   0.50    0.20    --  -90.25  45.00-150.00   74
 16  \w    -86.00 -13.00   0.50    0.05    --  -43.18 125.00-150.00  146
 17  \w    -94.00 -19.00   0.50    0.05    --  -43.18 137.00 -60.00  150
 18  \w    -91.00 -17.00   0.50    0.05    --  -43.18 132.00 122.00  148
 19  \w   -164.00 -67.00   0.50    0.20    --  -90.25 -61.00 -30.00  194
 20  \w   -158.00 -66.00   0.50    0.20    --  -90.25-137.00-123.00  184
 21  \w   -164.00 -67.00   0.50    0.20    --  -90.25 -61.00 -60.00  194
 22  \w   -162.00 -69.00   0.50    0.20    --  -90.25-132.00  52.00  186
 23  \w   -117.00 -69.00   0.50    0.05    --  -43.18-132.00  52.00   96
 24  \w   -117.00 -66.00   0.50    0.05    --  -43.18-137.00-123.00  102
 25  \w     42.00  68.00   0.50    0.20    --  109.26 -61.00  90.00   52
 26  \w     37.00  68.00   0.50    0.20    --  109.26 -61.00 120.00   62
 27  \w     38.00  68.00   0.50    0.20    --  109.26 -61.00  60.00   60
 28  \w     42.00  69.00   0.50    0.20    --  109.26 -61.00  30.00   54
 29  \w     35.00  67.00   0.50    0.20    --  109.26 -61.00 -90.00   64
 30  \w     38.00  65.00   0.50    0.20    --  109.26 -61.00-150.00   54
 31  \w     41.00 104.00   0.50    0.05    --   43.18-137.00-123.00  126
 32  \w     41.00 121.00   0.50    0.20    --  109.26-137.00-123.00  160
 33  \w     36.00 111.00   0.50    0.20    --  109.26-125.00 -60.00  150
 34  \w     47.00  91.00   0.50    0.20    --  109.26 -94.00 -60.00   88
 35  \w     38.00 117.00   0.50    0.20    --  109.26-132.00  52.00  158
 36  \w     43.00 107.00   0.50    0.20    --  109.26-125.00  60.00  128
 37  \w     54.00  80.00   0.50    0.20    --  109.26 -94.00  90.00   52
 38  \w     74.00 108.00   0.50    0.20    --  109.26-125.00 150.00   68
 39  \w     38.00 101.00   0.50    0.05    --   43.18-132.00  52.00  126
;
_diffrn_measurement_device 'four-circle diffractometer'
_diffrn_measurement_device_type 'XtaLAB Synergy, Dualflex, HyPix'
_diffrn_measurement_method '\w scans'
_diffrn_orient_matrix_type 'CrysAlisPro convention (1999,Acta A55,543-557)'
_diffrn_orient_matrix_UB_11 0.2031317000
_diffrn_orient_matrix_UB_12 0.0738710000
_diffrn_orient_matrix_UB_13 0.0067324000
_diffrn_orient_matrix_UB_21 0.0665853000
_diffrn_orient_matrix_UB_22 0.0315769000
_diffrn_orient_matrix_UB_23 0.1736823000
_diffrn_orient_matrix_UB_31 0.0145285000
_diffrn_orient_matrix_UB_32 -0.1846176000
_diffrn_orient_matrix_UB_33 -0.0029828000
_diffrn_radiation_monochromator mirror
_diffrn_radiation_probe x-ray
_diffrn_radiation_type 'Cu K\a'
_diffrn_radiation_wavelength 1.54184
_diffrn_reflns_av_R_equivalents 0.0462
_diffrn_reflns_av_unetI/netI 0.0341
_diffrn_reflns_Laue_measured_fraction_full 0.997
_diffrn_reflns_Laue_measured_fraction_max 0.951
_diffrn_reflns_limit_h_max 10
_diffrn_reflns_limit_h_min -9
_diffrn_reflns_limit_k_max 7
_diffrn_reflns_limit_k_min -10
_diffrn_reflns_limit_l_max 11
_diffrn_reflns_limit_l_min -11
_diffrn_reflns_number 7331
_diffrn_reflns_point_group_measured_fraction_full 0.997
_diffrn_reflns_point_group_measured_fraction_max 0.951
_diffrn_reflns_theta_full 67.684
_diffrn_reflns_theta_max 75.431
_diffrn_reflns_theta_min 4.991
_diffrn_source 'micro-focus sealed X-ray tube'
_diffrn_source_type 'PhotonJet (Cu) X-ray Source'
_exptl_absorpt_coefficient_mu 2.612
_exptl_absorpt_correction_T_max 1.00000
_exptl_absorpt_correction_T_min 0.51940
_exptl_absorpt_correction_type multi-scan
_exptl_absorpt_process_details
;
CrysAlisPro 1.171.41.123a (Rigaku Oxford Diffraction, 2022)
Empirical absorption correction using spherical harmonics,
implemented in SCALE3 ABSPACK scaling algorithm.
;
_exptl_crystal_colour colorless
_exptl_crystal_density_diffrn 1.515
_exptl_crystal_description block
_exptl_crystal_F_000 264
_exptl_crystal_size_max 0.14
_exptl_crystal_size_mid 0.11
_exptl_crystal_size_min 0.09
_refine_diff_density_max 0.372
_refine_diff_density_min -0.385
_refine_diff_density_rms 0.055
_refine_ls_extinction_coef 0.041(3)
_refine_ls_extinction_expression Fc^*^=kFc[1+0.001xFc^2^\l^3^/sin(2\q)]^-1/4^
_refine_ls_extinction_method 'SHELXL-2017/1 (Sheldrick 2017)'
_refine_ls_goodness_of_fit_ref 1.053
_refine_ls_hydrogen_treatment constr
_refine_ls_matrix_type full
_refine_ls_number_parameters 155
_refine_ls_number_reflns 2163
_refine_ls_number_restraints 2
_refine_ls_restrained_S_all 1.253
_refine_ls_R_factor_all 0.0424
_refine_ls_R_factor_gt 0.0414
_refine_ls_shift/su_max 0.001
_refine_ls_shift/su_mean 0.000
_refine_ls_structure_factor_coef Fsqd
_refine_ls_weighting_details 'w=1/[\s^2^(Fo^2^)+(0.0763P)^2^+0.1371P] where P=(Fo^2^+2Fc^2^)/3'
_refine_ls_weighting_scheme calc
_refine_ls_wR_factor_gt 0.1188
_refine_ls_wR_factor_ref 0.1203
_reflns_Friedel_coverage 0.000
_reflns_number_gt 2054
_reflns_number_total 2163
_reflns_threshold_expression 'I > 2\s(I)'
_cod_data_source_file d2gc03218j2.cif
_cod_data_source_block 3-68
_cod_depositor_comments 'Adding full bibliography for 7245620--7245625.cif.'
_cod_original_cell_volume 553.18(2)
_cod_database_code 7245623
_shelx_shelxl_version_number 2017/1
_chemical_oxdiff_formula 'C H N O S'
_shelx_space_group_comment
;
The symmetry employed for this shelxl refinement is uniquely defined
by the following loop, which should always be used as a source of
symmetry information in preference to the above space-group names.
They are only intended as comments.
;
_shelx_estimated_absorpt_t_max 0.799
_shelx_estimated_absorpt_t_min 0.711
_olex2_refinement_description
;
1. Fixed Uiso
 At 1.2 times of:
  All C(H) groups, All C(H,H) groups
2. Restrained distances
 C5-H5
 0.84 with sigma of 0.01
 C7-C8
 2.8 with sigma of 0.01
3.a Secondary CH2 refined with riding coordinates:
 C8(H8A,H8B), C9(H9A,H9B), C10(H10A,H10B), C11(H11A,H11B)
3.b Aromatic/amide H refined with riding coordinates:
 C2(H2), C3(H3), C4(H4), C5(H5)
;
_olex2_submission_special_instructions 'No special instructions were received'
_oxdiff_exptl_absorpt_empirical_details
;
Empirical correction (ABSPACK) includes:
- Absorption correction using spherical harmonics
- Frame scaling
;
_oxdiff_exptl_absorpt_empirical_full_max 2.506
_oxdiff_exptl_absorpt_empirical_full_min 0.490

loop_
_space_group_symop_operation_xyz
'x, y, z'
'-x, -y, -z'

loop_
_atom_site_label
_atom_site_type_symbol
_atom_site_fract_x
_atom_site_fract_y
_atom_site_fract_z
_atom_site_U_iso_or_equiv
_atom_site_adp_type
_atom_site_occupancy
_atom_site_site_symmetry_order
_atom_site_calc_flag
_atom_site_refinement_flags_posn
_atom_site_refinement_flags_adp
_atom_site_refinement_flags_occupancy
_atom_site_disorder_assembly
_atom_site_disorder_group
S1 S 0.26401(6) 0.23982(5) 0.59370(4) 0.0392(2) Uani 1 1 d . . . . .
O1 O 0.1266(2) 0.13810(17) 0.64894(16) 0.0538(4) Uani 1 1 d . . . . .
O2 O 0.3681(2) 0.14837(19) 0.54115(18) 0.0559(4) Uani 1 1 d . . . . .
O3 O 0.73985(19) 1.02309(17) 0.96498(15) 0.0492(4) Uani 1 1 d . . . . .
N1 N 0.4004(2) 0.4124(2) 0.71943(18) 0.0450(4) Uani 1 1 d . . . . .
N2 N 0.4838(2) 0.70958(18) 0.76599(16) 0.0402(4) Uani 1 1 d . . . . .
C1 C 0.1694(2) 0.3508(2) 0.45620(19) 0.0336(4) Uani 1 1 d . . . . .
C2 C 0.0390(2) 0.2795(2) 0.3140(2) 0.0384(4) Uani 1 1 d . . . . .
H2 H -0.012920 0.159065 0.280909 0.046 Uiso 1 1 calc R U . . .
C3 C -0.0116(3) 0.3929(2) 0.2227(2) 0.0420(4) Uani 1 1 d . . . . .
H3 H -0.097474 0.349293 0.125467 0.050 Uiso 1 1 calc R U . . .
C4 C 0.0653(3) 0.5718(3) 0.2755(2) 0.0435(4) Uani 1 1 d . . . . .
H4 H 0.029027 0.646596 0.212782 0.052 Uiso 1 1 calc R U . . .
C5 C 0.1956(3) 0.6425(2) 0.4200(2) 0.0395(4) Uani 1 1 d D . . . .
H5 H 0.244982 0.762842 0.453611 0.047 Uiso 1 1 calc DR U . . .
C6 C 0.2506(2) 0.5303(2) 0.51327(18) 0.0319(4) Uani 1 1 d . . . . .
C7 C 0.3843(2) 0.5556(2) 0.67182(19) 0.0349(4) Uani 1 1 d D . . . .
C8 C 0.4656(3) 0.8805(2) 0.7433(2) 0.0513(5) Uani 1 1 d D . . . .
H8A H 0.380988 0.903516 0.790394 0.062 Uiso 1 1 calc R U . . .
H8B H 0.414073 0.879536 0.636148 0.062 Uiso 1 1 calc R U . . .
C9 C 0.6518(3) 1.0220(2) 0.8103(2) 0.0502(5) Uani 1 1 d . . . . .
H9A H 0.731174 1.005526 0.754955 0.060 Uiso 1 1 calc R U . . .
H9B H 0.635801 1.134396 0.799340 0.060 Uiso 1 1 calc R U . . .
C10 C 0.7702(3) 0.8612(3) 0.9802(2) 0.0509(5) Uani 1 1 d . . . . .
H10A H 0.833765 0.862979 1.085757 0.061 Uiso 1 1 calc R U . . .
H10B H 0.849748 0.846005 0.924703 0.061 Uiso 1 1 calc R U . . .
C11 C 0.5910(3) 0.7098(3) 0.9227(2) 0.0549(6) Uani 1 1 d . . . . .
H11A H 0.617726 0.601266 0.928018 0.066 Uiso 1 1 calc R U . . .
H11B H 0.517593 0.716936 0.986077 0.066 Uiso 1 1 calc R U . . .

loop_
_atom_site_aniso_label
_atom_site_aniso_U_11
_atom_site_aniso_U_22
_atom_site_aniso_U_33
_atom_site_aniso_U_23
_atom_site_aniso_U_13
_atom_site_aniso_U_12
S1 0.0503(3) 0.0249(3) 0.0343(3) 0.00407(17) 0.00649(19) 0.00979(19)
O1 0.0732(10) 0.0317(7) 0.0446(8) 0.0085(6) 0.0178(7) 0.0028(6)
O2 0.0673(9) 0.0437(8) 0.0571(9) 0.0059(6) 0.0131(7) 0.0289(7)
O3 0.0522(8) 0.0365(7) 0.0376(7) -0.0074(5) 0.0028(6) 0.0014(6)
N1 0.0543(9) 0.0290(7) 0.0345(8) 0.0037(6) -0.0018(7) 0.0079(7)
N2 0.0454(8) 0.0270(7) 0.0318(7) 0.0027(6) 0.0004(6) 0.0027(6)
C1 0.0365(8) 0.0274(8) 0.0323(8) 0.0026(6) 0.0095(7) 0.0071(6)
C2 0.0395(8) 0.0308(8) 0.0345(8) -0.0019(7) 0.0071(7) 0.0047(7)
C3 0.0412(9) 0.0425(10) 0.0302(8) -0.0001(7) 0.0031(7) 0.0079(7)
C4 0.0471(10) 0.0408(10) 0.0342(9) 0.0090(7) 0.0044(7) 0.0122(8)
C5 0.0460(9) 0.0284(8) 0.0343(9) 0.0050(7) 0.0055(7) 0.0073(7)
C6 0.0316(7) 0.0271(8) 0.0299(8) 0.0018(6) 0.0071(6) 0.0045(6)
C7 0.0357(8) 0.0284(8) 0.0316(8) 0.0036(6) 0.0060(7) 0.0044(6)
C8 0.0518(11) 0.0290(9) 0.0500(11) -0.0014(8) -0.0055(9) 0.0068(8)
C9 0.0586(12) 0.0312(9) 0.0423(10) 0.0019(7) 0.0062(9) 0.0018(8)
C10 0.0520(11) 0.0437(11) 0.0361(10) -0.0033(8) -0.0023(8) 0.0070(9)
C11 0.0648(13) 0.0403(10) 0.0324(9) 0.0051(8) -0.0023(9) -0.0011(9)

loop_
_atom_type_symbol
_atom_type_description
_atom_type_scat_dispersion_real
_atom_type_scat_dispersion_imag
_atom_type_scat_source
C C 0.0181 0.0091 'International Tables Vol C Tables 4.2.6.8 and 6.1.1.4'
H H 0.0000 0.0000 'International Tables Vol C Tables 4.2.6.8 and 6.1.1.4'
N N 0.0311 0.0180 'International Tables Vol C Tables 4.2.6.8 and 6.1.1.4'
O O 0.0492 0.0322 'International Tables Vol C Tables 4.2.6.8 and 6.1.1.4'
S S 0.3331 0.5567 'International Tables Vol C Tables 4.2.6.8 and 6.1.1.4'

loop_
_geom_angle_atom_site_label_1
_geom_angle_atom_site_label_2
_geom_angle_atom_site_label_3
_geom_angle
_geom_angle_site_symmetry_1
_geom_angle_site_symmetry_3
_geom_angle_publ_flag
O1 S1 N1 109.59(9) . . ?
O1 S1 C1 111.71(9) . . ?
O2 S1 O1 116.02(9) . . ?
O2 S1 N1 111.27(10) . . ?
O2 S1 C1 110.17(8) . . ?
N1 S1 C1 96.36(8) . . ?
C9 O3 C10 109.10(14) . . ?
C7 N1 S1 111.50(12) . . ?
C7 N2 C8 126.81(15) . . ?
C7 N2 C11 118.72(15) . . ?
C8 N2 C11 112.81(15) . . ?
C2 C1 S1 127.66(13) . . ?
C2 C1 C6 123.91(16) . . ?
C6 C1 S1 108.43(12) . . ?
C1 C2 H2 121.2 . . ?
C3 C2 C1 117.64(16) . . ?
C3 C2 H2 121.2 . . ?
C2 C3 H3 119.9 . . ?
C2 C3 C4 120.15(16) . . ?
C4 C3 H3 119.9 . . ?
C3 C4 H4 119.1 . . ?
C3 C4 C5 121.74(17) . . ?
C5 C4 H4 119.1 . . ?
C4 C5 H5 120.5 . . ?
C6 C5 C4 119.04(16) . . ?
C6 C5 H5 120.5 . . ?
C1 C6 C7 107.96(14) . . ?
C5 C6 C1 117.51(15) . . ?
C5 C6 C7 134.53(15) . . ?
N1 C7 N2 118.51(15) . . ?
N1 C7 C6 115.72(14) . . ?
N2 C7 C6 125.76(14) . . ?
N2 C8 H8A 109.6 . . ?
N2 C8 H8B 109.6 . . ?
N2 C8 C9 110.39(17) . . ?
H8A C8 H8B 108.1 . . ?
C9 C8 H8A 109.6 . . ?
C9 C8 H8B 109.6 . . ?
O3 C9 C8 112.35(17) . . ?
O3 C9 H9A 109.1 . . ?
O3 C9 H9B 109.1 . . ?
C8 C9 H9A 109.1 . . ?
C8 C9 H9B 109.1 . . ?
H9A C9 H9B 107.9 . . ?
O3 C10 H10A 109.2 . . ?
O3 C10 H10B 109.2 . . ?
O3 C10 C11 111.84(18) . . ?
H10A C10 H10B 107.9 . . ?
C11 C10 H10A 109.2 . . ?
C11 C10 H10B 109.2 . . ?
N2 C11 C10 110.99(16) . . ?
N2 C11 H11A 109.4 . . ?
N2 C11 H11B 109.4 . . ?
C10 C11 H11A 109.4 . . ?
C10 C11 H11B 109.4 . . ?
H11A C11 H11B 108.0 . . ?

loop_
_geom_bond_atom_site_label_1
_geom_bond_atom_site_label_2
_geom_bond_distance
_geom_bond_site_symmetry_2
_geom_bond_publ_flag
S1 O1 1.4359(15) . ?
S1 O2 1.4345(15) . ?
S1 N1 1.6199(16) . ?
S1 C1 1.7534(17) . ?
O3 C9 1.417(2) . ?
O3 C10 1.419(3) . ?
N1 C7 1.311(2) . ?
N2 C7 1.343(2) . ?
N2 C8 1.467(2) . ?
N2 C11 1.470(2) . ?
C1 C2 1.379(2) . ?
C1 C6 1.398(2) . ?
C2 H2 0.9300 . ?
C2 C3 1.378(3) . ?
C3 H3 0.9300 . ?
C3 C4 1.386(3) . ?
C4 H4 0.9300 . ?
C4 C5 1.394(2) . ?
C5 H5 0.9300 . ?
C5 C6 1.392(2) . ?
C6 C7 1.511(2) . ?
C8 H8A 0.9700 . ?
C8 H8B 0.9700 . ?
C8 C9 1.501(3) . ?
C9 H9A 0.9700 . ?
C9 H9B 0.9700 . ?
C10 H10A 0.9700 . ?
C10 H10B 0.9700 . ?
C10 C11 1.502(3) . ?
C11 H11A 0.9700 . ?
C11 H11B 0.9700 . ?

loop_
_geom_torsion_atom_site_label_1
_geom_torsion_atom_site_label_2
_geom_torsion_atom_site_label_3
_geom_torsion_atom_site_label_4
_geom_torsion
_geom_torsion_site_symmetry_1
_geom_torsion_site_symmetry_2
_geom_torsion_site_symmetry_3
_geom_torsion_site_symmetry_4
_geom_torsion_publ_flag
S1 N1 C7 N2 177.51(13) . . . . ?
S1 N1 C7 C6 -1.7(2) . . . . ?
S1 C1 C2 C3 -178.17(14) . . . . ?
S1 C1 C6 C5 179.22(12) . . . . ?
S1 C1 C6 C7 -1.13(16) . . . . ?
O1 S1 N1 C7 -114.91(15) . . . . ?
O1 S1 C1 C2 -66.47(18) . . . . ?
O1 S1 C1 C6 114.31(12) . . . . ?
O2 S1 N1 C7 115.42(15) . . . . ?
O2 S1 C1 C2 64.02(18) . . . . ?
O2 S1 C1 C6 -115.20(13) . . . . ?
O3 C10 C11 N2 54.9(3) . . . . ?
N1 S1 C1 C2 179.48(17) . . . . ?
N1 S1 C1 C6 0.26(14) . . . . ?
N2 C8 C9 O3 -55.5(2) . . . . ?
C1 S1 N1 C7 0.85(16) . . . . ?
C1 C2 C3 C4 -1.1(3) . . . . ?
C1 C6 C7 N1 1.9(2) . . . . ?
C1 C6 C7 N2 -177.28(17) . . . . ?
C2 C1 C6 C5 0.0(3) . . . . ?
C2 C1 C6 C7 179.62(16) . . . . ?
C2 C3 C4 C5 0.5(3) . . . . ?
C3 C4 C5 C6 0.4(3) . . . . ?
C4 C5 C6 C1 -0.6(3) . . . . ?
C4 C5 C6 C7 179.82(18) . . . . ?
C5 C6 C7 N1 -178.55(19) . . . . ?
C5 C6 C7 N2 2.3(3) . . . . ?
C6 C1 C2 C3 0.9(3) . . . . ?
C7 N2 C8 C9 -146.00(19) . . . . ?
C7 N2 C11 C10 144.63(19) . . . . ?
C8 N2 C7 N1 -170.39(19) . . . . ?
C8 N2 C7 C6 8.7(3) . . . . ?
C8 N2 C11 C10 -49.0(3) . . . . ?
C9 O3 C10 C11 -60.6(2) . . . . ?
C10 O3 C9 C8 61.2(2) . . . . ?
C11 N2 C7 N1 -6.2(3) . . . . ?
C11 N2 C7 C6 172.95(17) . . . . ?
C11 N2 C8 C9 49.0(3) . . . . ?
